data_8100897
loop_
_publ_author_name
'Schlirf, Jens'
'Deiseroth, Hans J\"org'

_publ_section_title
;
Crystal structure of cesium ortho-tellurosilicate, Cs~4~SiTe~4~
;
_journal_issue 1
_journal_name_full 'Zeitschrift f\"ur Kristallographie - New Crystal Structures'
_journal_page_first 25
_journal_page_last 26
_journal_volume 216
_journal_year 2001
_chemical_formula_structural 'Cs4 Si Te4'
_chemical_formula_sum 'Cs4 Si Te4'
_chemical_formula_weight 1070.13
_space_group_IT_number 218
_symmetry_cell_setting cubic
_symmetry_space_group_name_Hall 'P -4n 2 3'
_symmetry_space_group_name_H-M 'P -4 3 n'
_cell_angle_alpha 90.00
_cell_angle_beta 90.00
_cell_angle_gamma 90.00
_cell_formula_units_Z 8
_cell_length_a 15.081(2)
_cell_length_b 15.081(2)
_cell_length_c 15.081(2)
_cell_measurement_temperature 293(2)
_cell_volume 3430.0(8)
_diffrn_ambient_temperature 293(2)
_exptl_crystal_density_diffrn 4.145
_cod_database_code 8100897

loop_
_symmetry_equiv_pos_as_xyz
'x, y, z'
'-x, -y, z'
'-x, y, -z'
'x, -y, -z'
'z, x, y'
'z, -x, -y'
'-z, -x, y'
'-z, x, -y'
'y, z, x'
'-y, z, -x'
'y, -z, -x'
'-y, -z, x'
'y+1/2, x+1/2, z+1/2'
'-y+1/2, -x+1/2, z+1/2'
'y+1/2, -x+1/2, -z+1/2'
'-y+1/2, x+1/2, -z+1/2'
'x+1/2, z+1/2, y+1/2'
'-x+1/2, z+1/2, -y+1/2'
'-x+1/2, -z+1/2, y+1/2'
'x+1/2, -z+1/2, -y+1/2'
'z+1/2, y+1/2, x+1/2'
'z+1/2, -y+1/2, -x+1/2'
'-z+1/2, y+1/2, -x+1/2'
'-z+1/2, -y+1/2, x+1/2'

loop_
_atom_site_label
_atom_site_type_symbol
_atom_site_fract_x
_atom_site_fract_y
_atom_site_fract_z
_atom_site_U_iso_or_equiv
_atom_site_adp_type
_atom_site_occupancy
_atom_site_symmetry_multiplicity
_atom_site_Wyckoff_symbol
_atom_site_calc_flag
_atom_site_refinement_flags
_atom_site_disorder_assembly
_atom_site_disorder_group
Cs1 Cs 0.15071(6) 0.41304(6) 0.36608(5) 0.0344(2) Uani 1 24 i d . . .
Cs2 Cs 0.15112(6) 0.15112(6) 0.15112(6) 0.0359(3) Uani 1 8 e d S . .
Si1 Si 0.5000 0.5000 0.5000 0.018(2) Uani 1 2 a d S . .
Si2 Si 0.2500 0.5000 0.0000 0.0169(13) Uani 1 6 c d S . .
Te1 Te 0.15896(6) 0.40755(6) 0.10527(5) 0.0288(2) Uani 1 24 i d . . .
Te2 Te 0.40385(6) 0.40385(6) 0.40385(6) 0.0298(3) Uani 1 8 e d S . .

loop_
_atom_site_aniso_label
_atom_site_aniso_U_11
_atom_site_aniso_U_22
_atom_site_aniso_U_33
_atom_site_aniso_U_23
_atom_site_aniso_U_13
_atom_site_aniso_U_12
Cs1 0.0342(5) 0.0338(5) 0.0351(5) 0.0023(4) 0.0030(3) -0.0016(4)
Cs2 0.0359(3) 0.0359(3) 0.0359(3) -0.0035(4) -0.0035(4) -0.0035(4)
Si1 0.018(2) 0.018(2) 0.018(2) 0.000 0.000 0.000
Si2 0.017(3) 0.0168(19) 0.0168(19) 0.000 0.000 0.000
Te1 0.0311(5) 0.0295(5) 0.0259(4) 0.0065(3) 0.0054(4) -0.0055(4)
Te2 0.0298(3) 0.0298(3) 0.0298(3) -0.0054(3) -0.0054(3) -0.0054(3)

loop_
_geom_bond_atom_site_label_1
_geom_bond_atom_site_label_2
_geom_bond_distance
_geom_bond_site_symmetry_2
_geom_bond_publ_flag
Cs1 Te1 3.8359(14) 16 ?
Cs1 Te1 3.8488(15) 15_455 ?
Cs1 Te2 3.8624(14) . ?
Cs1 Te1 3.8682(13) 14 ?
Cs1 Si2 3.9103(10) 5 ?
Cs1 Te1 3.9361(12) . ?
Cs1 Te1 3.9424(15) 5 ?
Cs1 Cs2 4.6788(11) 16 ?
Cs1 Cs1 4.8162(17) 4_566 ?
Cs1 Cs1 5.1020(16) 15_455 ?
Cs1 Cs1 5.1020(16) 16 ?
Cs1 Cs2 5.1099(18) . ?
Cs2 Te2 3.9091(17) 16_545 ?
Cs2 Te2 3.9091(17) 15_455 ?
Cs2 Te2 3.9091(17) 14_554 ?
Cs2 Te1 3.9303(12) 9 ?
Cs2 Te1 3.9303(13) . ?
Cs2 Te1 3.9303(12) 5 ?
Cs2 Si1 3.9475(17) 13_444 ?
Cs2 Cs1 4.6788(11) 19_554 ?
Cs2 Cs1 4.6788(11) 15_455 ?
Cs2 Cs1 4.6788(11) 23_545 ?
Cs2 Cs1 5.1099(18) 5 ?
Cs2 Cs1 5.1099(18) 9 ?
Si1 Te2 2.5114(16) . ?
Si1 Te2 2.5114(16) 2_665 ?
Si1 Te2 2.5114(16) 4_566 ?
Si1 Te2 2.5114(16) 3_656 ?
Si1 Cs2 3.9475(18) 13 ?
Si1 Cs2 3.9475(17) 15 ?
Si1 Cs2 3.9475(17) 16 ?
Si1 Cs2 3.9475(18) 14 ?
Si2 Te1 2.5198(8) 18 ?
Si2 Te1 2.5198(8) . ?
Si2 Te1 2.5198(8) 4_565 ?
Si2 Te1 2.5198(8) 19_554 ?
Si2 Cs1 3.9103(10) 14_554 ?
Si2 Cs1 3.9103(10) 11_565 ?
Si2 Cs1 3.9103(10) 16 ?
Si2 Cs1 3.9103(10) 9 ?
Te1 Cs1 3.8359(14) 15_455 ?
Te1 Cs1 3.8488(15) 16 ?
Te1 Cs1 3.8682(13) 14_554 ?
Te1 Cs1 3.9424(15) 9 ?
Te2 Cs1 3.8624(14) 9 ?
Te2 Cs1 3.8624(14) 5 ?
Te2 Cs2 3.9091(17) 16 ?
Te2 Cs2 3.9091(17) 15 ?
Te2 Cs2 3.9091(17) 14 ?
